data_4104050
loop_
_publ_author_name
'Elinor C. Spencer'
'Ross J. Angel'
'Nancy L. Ross'
'Brian E. Hanson'
'Judith A. K. Howard'

_publ_section_title
;
 Pressure-Induced Cooperative Bond Rearrangement in a Zinc Imidazolate
 Framework: A High-Pressure Single-Crystal X-Ray Diffraction Study
;
_journal_name_full 'Journal of the American Chemical Society'
_journal_page_first 4022
_journal_page_last 4026
_journal_paper_doi 10.1021/ja808531m
_journal_volume 131
_journal_year 2009
_chemical_formula_moiety 'C12 H12 N8 Zn2'
_chemical_formula_sum 'C12 H12 N8 Zn2'
_chemical_formula_weight 399.04
_chemical_name_common 'Zinc Imidazolate'
_chemical_name_systematic
;
 ?
;
_space_group_IT_number 110
_symmetry_cell_setting tetragonal
_symmetry_space_group_name_Hall 'I 4bw -2c'
_symmetry_space_group_name_H-M 'I 41 c d'
_atom_sites_solution_hydrogens geom
_atom_sites_solution_primary direct
_atom_sites_solution_secondary difmap
_audit_creation_method SHELXL-97
_cell_angle_alpha 90.00
_cell_angle_beta 90.00
_cell_angle_gamma 90.00
_cell_formula_units_Z 16
_cell_length_a 23.3569(5)
_cell_length_b 23.3569(5)
_cell_length_c 12.4441(6)
_cell_measurement_pressure 92000(5000)
_cell_measurement_reflns_used 419
_cell_measurement_temperature 298(2)
_cell_measurement_theta_max 30.90
_cell_measurement_theta_min 2.44
_cell_volume 6788.8(4)
_computing_cell_refinement 'RED v171.32 (Oxford Diffraction)'
_computing_data_collection 'CCD v171.32 (Oxford Diffraction)'
_computing_data_reduction
;
RED v171.32 (Oxford Diffraction)
Absorb61, Angel (2004) J. Appl. Cryst. 37:486-492
Average v.2.21, Angel (2005)                 
;
_computing_molecular_graphics
;
CrystalMaker V.2.0.6, CrystalMaker Software Ltd.'
;
_computing_structure_refinement
;
shelxl-97 (G.M.Sheldrick, 2008, Acta Cryst., A64,112)
WinGX (L.J Farrugia, 1999, J. Appl. Cryst., 32, 837)
;
_computing_structure_solution
;
shelxs-86 (G.M.Sheldrick, 2008, Acta Cryst., A64,112)
WinGX (L.J Farrugia, 1999, J. Appl. Cryst., 32, 837)
;
_diffrn_ambient_pressure 92000(5000)
_diffrn_ambient_temperature 298(2)
_diffrn_detector 'Oxford Diffraction, Xcalibur1 CCD'
_diffrn_measured_fraction_theta_full 0.533
_diffrn_measured_fraction_theta_max 0.530
_diffrn_measurement_device '\k-geometry diffractometer'
_diffrn_measurement_device_type 'Oxford Diffraction Xcalibur1'
_diffrn_measurement_method 'phi and omega scans'
_diffrn_radiation_monochromator graphite
_diffrn_radiation_probe x-ray
_diffrn_radiation_source 'fine-focus sealed tube'
_diffrn_radiation_type MoK\a
_diffrn_radiation_wavelength 0.71073
_diffrn_reflns_av_R_equivalents 0.986
_diffrn_reflns_av_sigmaI/netI 0.6721
_diffrn_reflns_limit_h_max 26
_diffrn_reflns_limit_h_min -26
_diffrn_reflns_limit_k_max 26
_diffrn_reflns_limit_k_min -26
_diffrn_reflns_limit_l_max 17
_diffrn_reflns_limit_l_min -17
_diffrn_reflns_number 51336
_diffrn_reflns_reduction_process
; 
Data averaged using Blessing (1987) criteria 
;
_diffrn_reflns_theta_full 30.00
_diffrn_reflns_theta_max 30.10
_diffrn_reflns_theta_min 2.96
_exptl_absorpt_coefficient_mu 2.820
_exptl_absorpt_correction_T_max 0.302
_exptl_absorpt_correction_T_min 0.211
_exptl_absorpt_correction_type gaussian
_exptl_absorpt_process_details
;
Gaussian integration over a grid
of 16 x  8 x 16 points =  2048 total grid points
  Based upon method of Burnham (1966)

 Data corrected for diamond-anvil cell absorption
 Note that exptl_absorpt_correction_tmin and _tmax
 the total correction factors applied to the intensities
 The individual factors are: 
range of dac transmission factors (min-max)      0.304     0.394
range of gasket transmission (min-max)           0.937     1.000
range of P media transmission (min-max)          1.000     1.000

 thickness of diamond anvil 1:  1.500 mm, mu =  0.2000 mm-1
       thickness of platten 1:  3.300 mm, mu =  0.0500 mm-1

 thickness of diamond anvil 2:  1.500 mm, mu =  0.2000 mm-1
       thickness of platten 2:  3.300 mm, mu =  0.0500 mm-1

    Gasket shadowing corrections were made based upon
    Gasket thickness = 145.0 microns, radius = 250.0 microns
    Gasket absorption coeff =        30.00 mm-1
    REFLECTION WAS CONSIDERED TOTALLY OBSCURED IF 
 FRACTION CRYSTAL ILLUMINATED WAS LESS THAN 0.20

    Non-absorbing pressure medium
;
_exptl_crystal_colour Colourless
_exptl_crystal_density_diffrn 1.562
_exptl_crystal_density_meas ?
_exptl_crystal_density_method 'not measured'
_exptl_crystal_description Block
_exptl_crystal_F_000 3200
_exptl_crystal_preparation
;
crystal mounted in a diamond-anvil cell
;
_exptl_crystal_size_max 0.420
_exptl_crystal_size_mid 0.096
_exptl_crystal_size_min 0.096
_refine_diff_density_max 0.322
_refine_diff_density_min -0.380
_refine_diff_density_rms 0.078
_refine_ls_abs_structure_details 'Flack H D (1983), Acta Cryst. A39, 876-881'
_refine_ls_abs_structure_Flack 0.12(10)
_refine_ls_extinction_coef 'not refined'
_refine_ls_extinction_method none
_refine_ls_goodness_of_fit_ref 0.839
_refine_ls_hydrogen_treatment constr
_refine_ls_matrix_type full
_refine_ls_number_parameters 77
_refine_ls_number_reflns 581
_refine_ls_number_restraints 37
_refine_ls_restrained_S_all 0.820
_refine_ls_R_factor_all 0.1549
_refine_ls_R_factor_gt 0.0560
_refine_ls_shift/su_max 0.000
_refine_ls_shift/su_mean 0.000
_refine_ls_structure_factor_coef Fsqd
_refine_ls_weighting_details 'calc w=1/[\s^2^(Fo^2^)+(0.0000P)^2^+0.0000P] where P=(Fo^2^+2Fc^2^)/3'
_refine_ls_weighting_scheme calc
_refine_ls_wR_factor_gt 0.0594
_refine_ls_wR_factor_ref 0.0794
_reflns_number_gt 306
_reflns_number_total 3013
_reflns_threshold_expression 'Fsqd > 2.0u(Fsqd)'
_cod_data_source_file ja808531m_si_002_3.cif
_cod_data_source_block DAC_P1
_cod_depositor_comments
;
The following automatic conversions were performed:

'_exptl_crystal_density_meas' value 'not measured' was changed to '?'
- the value is perceived as not measured.

Automatic conversion script
Id: cif_fix_values 3008 2015-01-20 13:52:24Z robertas 
;
_cod_database_code 4104050
_diffrn_reflns_uneti/neti 0.013

loop_
_symmetry_equiv_pos_as_xyz
'x, y, z'
'-x+1/2, -y+1/2, z+1/2'
'-y, x+1/2, z+1/4'
'y+1/2, -x, z+3/4'
'x, -y, z+1/2'
'-x+1/2, y+1/2, z'
'-y, -x+1/2, z+3/4'
'y+1/2, x, z+1/4'
'x+1/2, y+1/2, z+1/2'
'-x+1, -y+1, z+1'
'-y+1/2, x+1, z+3/4'
'y+1, -x+1/2, z+5/4'
'x+1/2, -y+1/2, z+1'
'-x+1, y+1, z+1/2'
'-y+1/2, -x+1, z+5/4'
'y+1, x+1/2, z+3/4'

loop_
_atom_site_label
_atom_site_type_symbol
_atom_site_fract_x
_atom_site_fract_y
_atom_site_fract_z
_atom_site_U_iso_or_equiv
_atom_site_adp_type
_atom_site_occupancy
_atom_site_symmetry_multiplicity
_atom_site_calc_flag
_atom_site_refinement_flags
Zn1 Zn 1.6478(2) 1.40260(19) -0.0035(4) 0.0489(18) Uiso 1 1 d .
Zn2 Zn 1.8498(2) 1.39799(17) 0.2914(4) 0.0451(17) Uiso 1 1 d .
C1 C 1.6214(8) 1.5277(10) 0.0159(16) 0.050(6) Uiso 1 1 d D
H1 H 1.5960 1.5215 0.0723 0.060 Uiso 1 1 calc R
C2 C 1.6802(8) 1.5126(10) -0.1087(17) 0.050(6) Uiso 1 1 d D
H2 H 1.7059 1.4954 -0.1559 0.060 Uiso 1 1 calc R
C3 C 1.9311(9) 1.3327(9) 0.1430(17) 0.050(6) Uiso 1 1 d D
H3 H 1.9041 1.3192 0.0942 0.060 Uiso 1 1 calc R
C4 C 1.5251(13) 1.3782(11) 0.0148(15) 0.099(10) Uiso 1 1 d D
H4 H 1.5207 1.3854 -0.0583 0.119 Uiso 1 1 calc R
C5 C 1.5636(11) 1.3681(10) 0.1660(17) 0.099(10) Uiso 1 1 d D
H5 H 1.5895 1.3682 0.2228 0.119 Uiso 1 1 calc R
C6 C 1.8507(11) 1.5086(12) 0.4222(19) 0.099(10) Uiso 1 1 d D
H6 H 1.8347 1.4918 0.4829 0.119 Uiso 1 1 calc R
C7 C 1.6436(8) 1.3810(6) -0.236(2) 0.062(6) Uiso 1 1 d D
H7 H 1.6409 1.4199 -0.2521 0.074 Uiso 1 1 calc R
C8 C 1.6523(10) 1.3040(8) -0.1518(15) 0.062(6) Uiso 1 1 d D
H8 H 1.6573 1.2772 -0.0973 0.074 Uiso 1 1 calc R
C9 C 1.7919(7) 1.3560(10) 0.4936(17) 0.062(6) Uiso 1 1 d D
H9 H 1.7552 1.3579 0.4646 0.074 Uiso 1 1 calc R
C10 C 1.7516(12) 1.4033(6) 0.138(2) 0.042(5) Uiso 1 1 d D
H10 H 1.7606 1.4402 0.1163 0.050 Uiso 1 1 calc R
C11 C 1.7071(8) 1.3253(8) 0.1549(17) 0.042(5) Uiso 1 1 d D
H11 H 1.6802 1.2962 0.1478 0.050 Uiso 1 1 calc R
C12 C 1.7527(9) 1.3250(7) 0.2210(14) 0.042(5) Uiso 1 1 d D
H12 H 1.7625 1.2954 0.2674 0.050 Uiso 1 1 calc R
N1 N 1.6502(8) 1.4849(8) -0.031(2) 0.036(6) Uiso 1 1 d D
N2 N 1.9198(8) 1.3685(9) 0.2265(18) 0.036(6) Uiso 1 1 d D
N3 N 1.5753(10) 1.3854(9) 0.065(2) 0.056(7) Uiso 1 1 d D
N4 N 1.8599(10) 1.4812(10) 0.326(2) 0.056(7) Uiso 1 1 d D
N5 N 1.6523(9) 1.3617(10) -0.1385(18) 0.056(4) Uiso 1 1 d D
N6 N 1.8405(11) 1.3610(10) 0.4379(17) 0.056(4) Uiso 1 1 d D
N7 N 1.7075(9) 1.3745(10) 0.1016(17) 0.040(5) Uiso 1 1 d D
N8 N 1.7820(9) 1.3748(9) 0.2094(18) 0.040(5) Uiso 1 1 d D

loop_
_atom_type_symbol
_atom_type_description
_atom_type_scat_dispersion_real
_atom_type_scat_dispersion_imag
_atom_type_scat_source
C C 0.0033 0.0016 'International Tables Vol C Tables 4.2.6.8 and 6.1.1.4'
H H 0.0000 0.0000 'International Tables Vol C Tables 4.2.6.8 and 6.1.1.4'
N N 0.0061 0.0033 'International Tables Vol C Tables 4.2.6.8 and 6.1.1.4'
Zn Zn 0.2839 1.4301 'International Tables Vol C Tables 4.2.6.8 and 6.1.1.4'

loop_
_exptl_crystal_face_index_h
_exptl_crystal_face_index_k
_exptl_crystal_face_index_l
_exptl_crystal_face_perp_dist
164.0091 175.5089 1.0000 0.0000
-10.0846 9.4810 1.0000 0.0480
-1.0000 1.0294 -5.5627 0.2100
1.0000 -1.0294 5.5627 0.2100
10.0846 -9.4810 -1.0000 0.0480
-164.0091 -175.5089 -1.0000 0.0960

loop_
_geom_angle_atom_site_label_1
_geom_angle_atom_site_label_2
_geom_angle_atom_site_label_3
_geom_angle
_geom_angle_site_symmetry_1
_geom_angle_site_symmetry_3
N3 Zn1 N5 109.0(10) . .
N3 Zn1 N1 107.8(10) . .
N5 Zn1 N1 109.5(11) . .
N3 Zn1 N7 104.6(10) . .
N5 Zn1 N7 111.3(9) . .
N1 Zn1 N7 114.4(9) . .
N2 Zn2 N8 111.3(9) . .
N2 Zn2 N4 109.5(11) . .
N8 Zn2 N4 118.4(10) . .
N2 Zn2 N6 108.2(10) . .
N8 Zn2 N6 105.2(11) . .
N4 Zn2 N6 103.3(11) . .
N1 C1 N2 115.8(11) . 7_884
N1 C1 H1 122.1 . .
N2 C1 H1 122.1 7_884 .
C3 C2 N1 109.7(10) 7_884 .
C3 C2 H2 125.2 7_884 .
N1 C2 H2 125.2 . .
C2 C3 N2 109.9(10) 15_874 .
C2 C3 H3 125.1 15_874 .
N2 C3 H3 125.1 . .
N3 C4 N4 116.3(12) . 16_444
N3 C4 H4 121.9 . .
N4 C4 H4 121.9 16_444 .
C6 C5 N3 109.7(11) 16_444 .
C6 C5 H5 125.2 16_444 .
N3 C5 H5 125.2 . .
C5 C6 N4 110.4(11) 8 .
C5 C6 H6 124.8 8 .
N4 C6 H6 124.8 . .
N5 C7 N6 114.9(11) . 3_844
N5 C7 H7 122.6 . .
N6 C7 H7 122.6 3_844 .
C9 C8 N5 109.0(10) 3_844 .
C9 C8 H8 125.5 3_844 .
N5 C8 H8 125.5 . .
N6 C9 C8 109.7(11) . 4_585
N6 C9 H9 125.2 . .
C8 C9 H9 125.2 4_585 .
N8 C10 N7 113.6(10) . .
N8 C10 H10 123.2 . .
N7 C10 H10 123.2 . .
N7 C11 C12 107.8(11) . .
N7 C11 H11 126.1 . .
C12 C11 H11 126.1 . .
C11 C12 N8 109.3(11) . .
C11 C12 H12 125.3 . .
N8 C12 H12 125.3 . .
C1 N1 C2 102.3(12) . .
C1 N1 Zn1 130.2(17) . .
C2 N1 Zn1 127.3(18) . .
C1 N2 C3 102.1(12) 15_874 .
C1 N2 Zn2 123.5(17) 15_874 .
C3 N2 Zn2 134.2(17) . .
C4 N3 C5 102.5(13) . .
C4 N3 Zn1 126(2) . .
C5 N3 Zn1 130(2) . .
C4 N4 C6 100.9(12) 8 .
C4 N4 Zn2 131(2) 8 .
C6 N4 Zn2 129(2) . .
C7 N5 C8 103.2(13) . .
C7 N5 Zn1 128.8(19) . .
C8 N5 Zn1 126.5(17) . .
C9 N6 C7 103.2(14) . 4_585
C9 N6 Zn2 126.6(17) . .
C7 N6 Zn2 126.1(19) 4_585 .
C10 N7 C11 105.9(13) . .
C10 N7 Zn1 127.0(18) . .
C11 N7 Zn1 126.9(17) . .
C10 N8 C12 103.4(13) . .
C10 N8 Zn2 130.3(18) . .
C12 N8 Zn2 126.1(17) . .

loop_
_geom_bond_atom_site_label_1
_geom_bond_atom_site_label_2
_geom_bond_distance
_geom_bond_site_symmetry_2
Zn1 N3 1.94(2) .
Zn1 N5 1.94(2) .
Zn1 N1 1.953(19) .
Zn1 N7 2.02(2) .
Zn2 N2 1.95(2) .
Zn2 N8 1.96(2) .
Zn2 N4 2.01(2) .
Zn2 N6 2.03(2) .
C1 N1 1.337(16) .
C1 N2 1.341(16) 7_884
C1 H1 0.9300 .
C2 C3 1.348(5) 7_884
C2 N1 1.361(16) .
C2 H2 0.9300 .
C3 C2 1.348(5) 15_874
C3 N2 1.359(17) .
C3 H3 0.9300 .
C4 N3 1.338(17) .
C4 N4 1.350(17) 16_444
C4 H4 0.9300 .
C5 C6 1.348(5) 16_444
C5 N3 1.353(17) .
C5 H5 0.9300 .
C6 C5 1.348(5) 8
C6 N4 1.371(17) .
C6 H6 0.9300 .
C7 N5 1.316(17) .
C7 N6 1.340(17) 3_844
C7 H7 0.9300 .
C8 C9 1.346(5) 3_844
C8 N5 1.358(17) .
C8 H8 0.9300 .
C9 N6 1.335(17) .
C9 C8 1.346(5) 4_585
C9 H9 0.9300 .
C10 N8 1.314(17) .
C10 N7 1.313(17) .
C10 H10 0.9300 .
C11 N7 1.327(16) .
C11 C12 1.344(5) .
C11 H11 0.9300 .
C12 N8 1.356(16) .
C12 H12 0.9300 .
N2 C1 1.341(16) 15_874
N4 C4 1.350(17) 8
N6 C7 1.340(17) 4_585

loop_
_geom_torsion_atom_site_label_1
_geom_torsion_atom_site_label_2
_geom_torsion_atom_site_label_3
_geom_torsion_atom_site_label_4
_geom_torsion
_geom_torsion_site_symmetry_1
_geom_torsion_site_symmetry_4
N7 C11 C12 N8 0(2) . .
N2 C1 N1 C2 -1.5(19) 7_884 .
N2 C1 N1 Zn1 -178.1(17) 7_884 .
C3 C2 N1 C1 -1.7(18) 7_884 .
C3 C2 N1 Zn1 175.1(17) 7_884 .
N3 Zn1 N1 C1 22(2) . .
N5 Zn1 N1 C1 140.9(18) . .
N7 Zn1 N1 C1 -93.4(19) . .
N3 Zn1 N1 C2 -153.4(18) . .
N5 Zn1 N1 C2 -35.0(19) . .
N7 Zn1 N1 C2 90.7(19) . .
C2 C3 N2 C1 5(3) 15_874 15_874
C2 C3 N2 Zn2 -171.1(18) 15_874 .
N8 Zn2 N2 C1 179.3(17) . 15_874
N4 Zn2 N2 C1 46.5(19) . 15_874
N6 Zn2 N2 C1 -66(2) . 15_874
N8 Zn2 N2 C3 -6(3) . .
N4 Zn2 N2 C3 -138(2) . .
N6 Zn2 N2 C3 110(2) . .
N4 C4 N3 C5 3(2) 16_444 .
N4 C4 N3 Zn1 173(2) 16_444 .
C6 C5 N3 C4 1(2) 16_444 .
C6 C5 N3 Zn1 -168(2) 16_444 .
N5 Zn1 N3 C4 -37(2) . .
N1 Zn1 N3 C4 81.6(18) . .
N7 Zn1 N3 C4 -156.3(17) . .
N5 Zn1 N3 C5 130(2) . .
N1 Zn1 N3 C5 -111(2) . .
N7 Zn1 N3 C5 11(2) . .
C5 C6 N4 C4 -5(3) 8 8
C5 C6 N4 Zn2 173.6(16) 8 .
N2 Zn2 N4 C4 51(2) . 8
N8 Zn2 N4 C4 -78(3) . 8
N6 Zn2 N4 C4 166(2) . 8
N2 Zn2 N4 C6 -128(3) . .
N8 Zn2 N4 C6 103(3) . .
N6 Zn2 N4 C6 -12(3) . .
N6 C7 N5 C8 -1(2) 3_844 .
N6 C7 N5 Zn1 -167.6(17) 3_844 .
C9 C8 N5 C7 0.4(19) 3_844 .
C9 C8 N5 Zn1 167(2) 3_844 .
N3 Zn1 N5 C7 100.8(19) . .
N1 Zn1 N5 C7 -17(2) . .
N7 Zn1 N5 C7 -144.3(17) . .
N3 Zn1 N5 C8 -63(2) . .
N1 Zn1 N5 C8 179.5(16) . .
N7 Zn1 N5 C8 52.1(19) . .
C8 C9 N6 C7 -1(3) 4_585 4_585
C8 C9 N6 Zn2 -159.2(19) 4_585 .
N2 Zn2 N6 C9 -159(2) . .
N8 Zn2 N6 C9 -40(2) . .
N4 Zn2 N6 C9 85(2) . .
N2 Zn2 N6 C7 48(2) . 4_585
N8 Zn2 N6 C7 167.0(18) . 4_585
N4 Zn2 N6 C7 -68(2) . 4_585
N8 C10 N7 C11 3(3) . .
N8 C10 N7 Zn1 177.4(14) . .
C12 C11 N7 C10 -2(2) . .
C12 C11 N7 Zn1 -176.2(15) . .
N3 Zn1 N7 C10 -129(2) . .
N5 Zn1 N7 C10 113(2) . .
N1 Zn1 N7 C10 -11(2) . .
N3 Zn1 N7 C11 44(2) . .
N5 Zn1 N7 C11 -74(2) . .
N1 Zn1 N7 C11 161.7(18) . .
N7 C10 N8 C12 -3(3) . .
N7 C10 N8 Zn2 -178.0(16) . .
C11 C12 N8 C10 2(2) . .
C11 C12 N8 Zn2 177.0(15) . .
N2 Zn2 N8 C10 -100(2) . .
N4 Zn2 N8 C10 29(2) . .
N6 Zn2 N8 C10 143(2) . .
N2 Zn2 N8 C12 86.2(19) . .
N4 Zn2 N8 C12 -145.6(19) . .
N6 Zn2 N8 C12 -31(2) . .
